data_4123574
loop_
_publ_author_name
'Chang, Fang-Yuan'
'Ternei, Melinda A.'
'Calle, Paula Y.'
'Brady, Sean F.'

_publ_section_title
;
 Targeted metagenomics: finding rare tryptophan dimer natural products in
 the environment.
;
_journal_issue 18
_journal_name_full 'Journal of the American Chemical Society'
_journal_page_first 6044
_journal_page_last 6052
_journal_paper_doi 10.1021/jacs.5b01968
_journal_volume 137
_journal_year 2015
_chemical_formula_sum 'C24 H20 F3 N3 O2'
_chemical_formula_weight 439.43
_chemical_name_systematic
; 
 ? 
;
_space_group_IT_number 15
_symmetry_cell_setting monoclinic
_symmetry_space_group_name_Hall '-C 2yc'
_symmetry_space_group_name_H-M 'C 1 2/c 1'
_atom_sites_solution_hydrogens geom
_atom_sites_solution_primary direct
_atom_sites_solution_secondary difmap
_audit_creation_method SHELXL-97
_cell_angle_alpha 90.00
_cell_angle_beta 113.507(3)
_cell_angle_gamma 90.00
_cell_formula_units_Z 8
_cell_length_a 28.3226(19)
_cell_length_b 10.5984(7)
_cell_length_c 16.3567(8)
_cell_measurement_reflns_used 5255
_cell_measurement_temperature 203(2)
_cell_measurement_theta_max 26.84
_cell_measurement_theta_min 2.30
_cell_volume 4502.4(5)
_computing_cell_refinement 'Bruker SAINT+'
_computing_data_collection 'Bruker APEX2'
_computing_data_reduction 'Bruker SAINT+'
_computing_molecular_graphics 'Bruker SHELXTL'
_computing_publication_material 'Bruker SHELXTL'
_computing_structure_refinement 'SHELXL-97 (Sheldrick, 1997)'
_computing_structure_solution 'SHELXS-97 (Sheldrick, 1990)'
_diffrn_ambient_temperature 203(2)
_diffrn_measured_fraction_theta_full 0.994
_diffrn_measured_fraction_theta_max 0.994
_diffrn_measurement_device_type 'Bruker X8 APEX II diffractometer'
_diffrn_measurement_method 'phi and omega scans'
_diffrn_radiation_monochromator graphite
_diffrn_radiation_source 'fine-focus sealed tube'
_diffrn_radiation_type MoK\a
_diffrn_radiation_wavelength 0.71073
_diffrn_reflns_av_R_equivalents 0.0355
_diffrn_reflns_av_sigmaI/netI 0.0355
_diffrn_reflns_limit_h_max 37
_diffrn_reflns_limit_h_min -37
_diffrn_reflns_limit_k_max 14
_diffrn_reflns_limit_k_min -14
_diffrn_reflns_limit_l_max 21
_diffrn_reflns_limit_l_min -21
_diffrn_reflns_number 22086
_diffrn_reflns_theta_full 28.28
_diffrn_reflns_theta_max 28.28
_diffrn_reflns_theta_min 2.08
_diffrn_standards_number 0
_exptl_absorpt_coefficient_mu 0.101
_exptl_absorpt_correction_T_max 0.9950
_exptl_absorpt_correction_T_min 0.9704
_exptl_absorpt_correction_type multi-scan
_exptl_absorpt_process_details SADABS
_exptl_crystal_colour colorless
_exptl_crystal_density_diffrn 1.297
_exptl_crystal_density_method 'not measured'
_exptl_crystal_description block
_exptl_crystal_F_000 1824
_exptl_crystal_size_max 0.30
_exptl_crystal_size_mid 0.15
_exptl_crystal_size_min 0.05
_refine_diff_density_max 0.354
_refine_diff_density_min -0.245
_refine_diff_density_rms 0.041
_refine_ls_extinction_method none
_refine_ls_goodness_of_fit_ref 1.058
_refine_ls_hydrogen_treatment mixed
_refine_ls_matrix_type full
_refine_ls_number_parameters 397
_refine_ls_number_reflns 5544
_refine_ls_number_restraints 15
_refine_ls_restrained_S_all 1.131
_refine_ls_R_factor_all 0.0738
_refine_ls_R_factor_gt 0.0486
_refine_ls_shift/su_max 0.187
_refine_ls_shift/su_mean 0.013
_refine_ls_structure_factor_coef Fsqd
_refine_ls_weighting_details 'calc w=1/[\s^2^(Fo^2^)+(0.0866P)^2^+0.0000P] where P=(Fo^2^+2Fc^2^)/3'
_refine_ls_weighting_scheme calc
_refine_ls_wR_factor_gt 0.1383
_refine_ls_wR_factor_ref 0.1502
_reflns_number_gt 3644
_reflns_number_total 5544
_reflns_threshold_expression >2sigma(I)
_cod_data_source_file ja5b01968_si_002.cif
_cod_data_source_block m
_cod_depositor_comments
;
The following automatic conversions were performed:

'_symmetry_cell_setting' value 'Monoclinic' changed to 'monoclinic'
according to
/usr/data/users/saulius/crontab/automatic-downloads/rss-feeds/ACS/lib/dictionaries/cif_core.dic
dictionary named 'cif_core.dic' version 2.4.2 from 2011-04-26.

Automatic conversion script
Id: cif_fix_values 3271 2015-04-21 07:52:19Z andrius 

 Adding full bibliography for 4123574.cif.
;
_cod_original_sg_symbol_H-M C2/c
_cod_database_code 4123574

loop_
_symmetry_equiv_pos_as_xyz
'x, y, z'
'-x, y, -z+1/2'
'x+1/2, y+1/2, z'
'-x+1/2, y+1/2, -z+1/2'
'-x, -y, -z'
'x, -y, z-1/2'
'-x+1/2, -y+1/2, -z'
'x+1/2, -y+1/2, z-1/2'

loop_
_atom_site_label
_atom_site_type_symbol
_atom_site_fract_x
_atom_site_fract_y
_atom_site_fract_z
_atom_site_U_iso_or_equiv
_atom_site_adp_type
_atom_site_occupancy
_atom_site_symmetry_multiplicity
_atom_site_calc_flag
_atom_site_refinement_flags
_atom_site_disorder_assembly
_atom_site_disorder_group
N1 N -0.83613(5) 0.34400(13) -0.60365(9) 0.0372(3) Uani 1 1 d . . .
H1N H -0.8598(10) 0.300(2) -0.6510(15) 0.066(6) Uiso 1 1 d . . .
N2 N -0.77237(6) 0.23792(12) -0.71060(9) 0.0357(3) Uani 1 1 d . . .
H2N H -0.8037(9) 0.2092(18) -0.7418(13) 0.049(5) Uiso 1 1 d . . .
N3 N -0.62757(5) 0.56228(13) -0.42551(9) 0.0402(3) Uani 1 1 d . . .
C1 C -0.84604(7) 0.40854(15) -0.53872(11) 0.0375(4) Uani 1 1 d . . .
C2 C -0.89195(8) 0.42109(18) -0.52843(14) 0.0481(4) Uani 1 1 d . . .
H2 H -0.9228(9) 0.381(2) -0.5709(14) 0.061(6) Uiso 1 1 d . . .
C3 C -0.89172(8) 0.49190(19) -0.45730(14) 0.0524(5) Uani 1 1 d . . .
H3 H -0.9235(9) 0.4981(19) -0.4490(13) 0.058(6) Uiso 1 1 d . . .
C4 C -0.84668(8) 0.54705(17) -0.39674(13) 0.0468(4) Uani 1 1 d . . .
H4 H -0.8480(8) 0.5920(18) -0.3436(12) 0.049(5) Uiso 1 1 d . . .
C5 C -0.80072(7) 0.53447(15) -0.40631(11) 0.0397(4) Uani 1 1 d . . .
H5 H -0.7686(8) 0.5715(18) -0.3617(13) 0.053(5) Uiso 1 1 d . . .
C6 C -0.79994(6) 0.46486(13) -0.47885(10) 0.0338(3) Uani 1 1 d . . .
C7 C -0.76070(6) 0.43291(13) -0.51049(10) 0.0321(3) Uani 1 1 d . . .
C8 C -0.70823(6) 0.46089(14) -0.48306(10) 0.0333(3) Uani 1 1 d . . .
C9 C -0.67301(7) 0.53050(17) -0.40187(11) 0.0383(4) Uani 1 1 d . . .
H9B H -0.6870(7) 0.6104(17) -0.3871(11) 0.041(5) Uiso 1 1 d . . .
H9A H -0.6608(8) 0.4762(18) -0.3440(13) 0.050(5) Uiso 1 1 d . . .
C11 C -0.62638(7) 0.45880(16) -0.48939(12) 0.0401(4) Uani 1 1 d . . .
H11B H -0.6129(7) 0.4964(18) -0.5329(12) 0.048(5) Uiso 1 1 d . . .
H11A H -0.6021(8) 0.391(2) -0.4534(13) 0.056(6) Uiso 1 1 d . . .
C12 C -0.68121(6) 0.41842(14) -0.53145(10) 0.0335(3) Uani 1 1 d . . .
C13 C -0.70502(6) 0.34451(13) -0.60786(10) 0.0325(3) Uani 1 1 d . . .
C14 C -0.68751(6) 0.28401(13) -0.66992(10) 0.0331(3) Uani 1 1 d . . .
C15 C -0.64012(7) 0.27501(15) -0.67642(11) 0.0386(4) Uani 1 1 d . . .
H15 H -0.6100(9) 0.3192(19) -0.6341(13) 0.052(5) Uiso 1 1 d . . .
C16 C -0.63645(8) 0.20290(16) -0.74384(12) 0.0438(4) Uani 1 1 d . . .
H16 H -0.6033(9) 0.1968(19) -0.7466(14) 0.058(6) Uiso 1 1 d . . .
C17 C -0.67916(8) 0.14042(16) -0.80488(12) 0.0449(4) Uani 1 1 d . . .
H17 H -0.6761(8) 0.0908(19) -0.8529(14) 0.059(6) Uiso 1 1 d . . .
C18 C -0.72670(8) 0.14701(15) -0.80028(11) 0.0411(4) Uani 1 1 d . . .
H18 H -0.7562(8) 0.1028(18) -0.8438(14) 0.056(6) Uiso 1 1 d . . .
C19 C -0.73054(6) 0.21916(14) -0.73170(10) 0.0340(3) Uani 1 1 d . . .
C20 C -0.75741(6) 0.31338(13) -0.63551(10) 0.0324(3) Uani 1 1 d . . .
C21 C -0.78512(6) 0.35829(13) -0.58756(10) 0.0328(3) Uani 1 1 d . . .
C22 C -0.57780(8) 0.5676(2) -0.34526(14) 0.0552(5) Uani 1 1 d . . .
H22C H -0.5514(9) 0.5895(19) -0.3644(14) 0.058(6) Uiso 1 1 d . . .
H22B H -0.5710(9) 0.481(2) -0.3163(15) 0.066(7) Uiso 1 1 d . . .
H22A H -0.5810(8) 0.632(2) -0.3021(14) 0.060(6) Uiso 1 1 d . . .
C23 C -0.63744(9) 0.68688(18) -0.47302(14) 0.0505(5) Uani 1 1 d . . .
H23C H -0.6741(9) 0.6812(19) -0.5265(14) 0.058(6) Uiso 1 1 d . . .
H23B H -0.6390(8) 0.752(2) -0.4305(13) 0.056(5) Uiso 1 1 d . . .
H23A H -0.6070(9) 0.7024(19) -0.4909(14) 0.064(6) Uiso 1 1 d . . .
F1 F -0.50146(19) 0.6818(6) 0.1264(5) 0.095(2) Uani 0.588(9) 1 d PD A 1
F2 F -0.46556(17) 0.6752(9) 0.0364(2) 0.109(3) Uani 0.588(9) 1 d PD A 1
F3 F -0.46798(14) 0.5152(3) 0.1106(4) 0.0939(15) Uani 0.588(9) 1 d PD A 1
F1' F -0.4998(4) 0.6391(15) 0.1331(8) 0.166(6) Uani 0.412(9) 1 d PD A 2
F2' F -0.4781(4) 0.7698(10) 0.0697(8) 0.178(4) Uani 0.412(9) 1 d PD A 2
F3' F -0.4631(3) 0.588(2) 0.0495(10) 0.228(10) Uani 0.412(9) 1 d PD A 2
O1 O -0.41229(7) 0.7200(2) 0.25605(12) 0.1002(7) Uani 1 1 d . . .
O2 O -0.37261(5) 0.64443(14) 0.17425(10) 0.0611(4) Uani 1 1 d . . .
C25 C -0.46219(9) 0.6469(3) 0.11336(16) 0.0704(7) Uani 1 1 d D . .
C26 C -0.40986(7) 0.67451(19) 0.18917(13) 0.0508(5) Uani 1 1 d . A .

loop_
_atom_site_aniso_label
_atom_site_aniso_U_11
_atom_site_aniso_U_22
_atom_site_aniso_U_33
_atom_site_aniso_U_23
_atom_site_aniso_U_13
_atom_site_aniso_U_12
N1 0.0363(8) 0.0353(7) 0.0374(8) -0.0021(6) 0.0121(6) -0.0030(6)
N2 0.0384(8) 0.0321(7) 0.0310(7) -0.0037(6) 0.0079(6) -0.0028(6)
N3 0.0378(8) 0.0417(8) 0.0370(7) -0.0106(6) 0.0107(6) -0.0031(6)
C1 0.0428(9) 0.0328(8) 0.0381(9) 0.0067(7) 0.0175(7) 0.0012(7)
C2 0.0444(10) 0.0496(10) 0.0526(11) 0.0009(9) 0.0219(9) -0.0032(8)
C3 0.0527(12) 0.0521(11) 0.0633(12) 0.0036(10) 0.0346(10) 0.0031(9)
C4 0.0590(12) 0.0409(9) 0.0481(11) 0.0021(8) 0.0295(9) 0.0051(8)
C5 0.0488(10) 0.0316(8) 0.0388(9) 0.0022(7) 0.0176(8) 0.0040(7)
C6 0.0399(9) 0.0269(7) 0.0348(8) 0.0063(6) 0.0151(7) 0.0044(6)
C7 0.0378(8) 0.0258(7) 0.0306(8) 0.0042(6) 0.0114(6) 0.0033(6)
C8 0.0383(8) 0.0286(7) 0.0284(8) 0.0004(6) 0.0082(6) 0.0030(6)
C9 0.0366(9) 0.0414(9) 0.0348(9) -0.0061(7) 0.0120(7) -0.0016(7)
C11 0.0398(9) 0.0389(9) 0.0389(9) -0.0105(7) 0.0130(8) -0.0004(7)
C12 0.0370(8) 0.0280(7) 0.0317(8) 0.0003(6) 0.0098(7) 0.0028(6)
C13 0.0384(9) 0.0263(7) 0.0291(7) 0.0014(6) 0.0096(6) 0.0023(6)
C14 0.0422(9) 0.0256(7) 0.0292(7) 0.0003(6) 0.0118(7) 0.0009(6)
C15 0.0456(10) 0.0337(8) 0.0375(9) -0.0008(7) 0.0175(8) -0.0024(7)
C16 0.0572(12) 0.0370(9) 0.0459(10) -0.0017(8) 0.0298(9) -0.0020(8)
C17 0.0672(13) 0.0345(9) 0.0407(9) -0.0064(7) 0.0296(9) -0.0065(8)
C18 0.0563(11) 0.0317(8) 0.0326(8) -0.0043(7) 0.0149(8) -0.0059(7)
C19 0.0426(9) 0.0273(7) 0.0298(8) 0.0028(6) 0.0120(7) 0.0012(6)
C20 0.0386(8) 0.0250(7) 0.0292(8) 0.0020(6) 0.0088(6) 0.0015(6)
C21 0.0371(8) 0.0256(7) 0.0327(8) 0.0042(6) 0.0108(7) 0.0018(6)
C22 0.0375(10) 0.0729(15) 0.0457(11) -0.0221(11) 0.0067(9) -0.0062(9)
C23 0.0626(13) 0.0393(10) 0.0536(12) -0.0062(9) 0.0272(11) -0.0049(9)
F1 0.039(2) 0.129(3) 0.112(4) -0.048(3) 0.0246(19) 0.005(2)
F2 0.060(2) 0.213(8) 0.0392(19) 0.026(3) 0.0038(15) -0.031(3)
F3 0.068(2) 0.076(2) 0.114(3) -0.0414(19) 0.0112(18) -0.0348(14)
F1' 0.069(5) 0.295(14) 0.122(6) 0.023(7) 0.026(4) -0.099(7)
F2' 0.147(6) 0.180(8) 0.137(7) 0.047(7) -0.016(5) 0.012(6)
F3' 0.066(4) 0.38(2) 0.194(13) -0.236(15) 0.008(7) -0.013(9)
O1 0.0669(11) 0.1534(19) 0.0840(12) -0.0679(12) 0.0341(10) -0.0435(12)
O2 0.0415(8) 0.0722(9) 0.0644(9) -0.0077(7) 0.0158(7) -0.0082(6)
C25 0.0420(12) 0.102(2) 0.0672(15) -0.0202(14) 0.0218(11) -0.0160(12)
C26 0.0436(11) 0.0563(11) 0.0514(11) -0.0088(9) 0.0179(9) -0.0175(8)

loop_
_atom_type_symbol
_atom_type_description
_atom_type_scat_dispersion_real
_atom_type_scat_dispersion_imag
_atom_type_scat_source
C C 0.0033 0.0016 'International Tables Vol C Tables 4.2.6.8 and 6.1.1.4'
H H 0.0000 0.0000 'International Tables Vol C Tables 4.2.6.8 and 6.1.1.4'
N N 0.0061 0.0033 'International Tables Vol C Tables 4.2.6.8 and 6.1.1.4'
O O 0.0106 0.0060 'International Tables Vol C Tables 4.2.6.8 and 6.1.1.4'
F F 0.0171 0.0103 'International Tables Vol C Tables 4.2.6.8 and 6.1.1.4'

loop_
_geom_angle_atom_site_label_1
_geom_angle_atom_site_label_2
_geom_angle_atom_site_label_3
_geom_angle
C21 N1 C1 108.62(14)
C19 N2 C20 108.50(14)
C22 N3 C23 109.71(16)
C22 N3 C9 112.44(14)
C23 N3 C9 108.92(14)
C22 N3 C11 110.97(14)
C23 N3 C11 109.18(14)
C9 N3 C11 105.49(12)
N1 C1 C2 129.05(17)
N1 C1 C6 109.06(14)
C2 C1 C6 121.89(16)
C3 C2 C1 117.75(19)
C2 C3 C4 121.46(18)
C5 C4 C3 121.11(17)
C4 C5 C6 118.71(17)
C5 C6 C1 119.05(15)
C5 C6 C7 134.50(15)
C1 C6 C7 106.46(13)
C8 C7 C21 118.89(14)
C8 C7 C6 134.93(15)
C21 C7 C6 106.17(14)
C12 C8 C7 120.51(14)
C12 C8 C9 110.13(14)
C7 C8 C9 129.31(14)
C8 C9 N3 102.43(12)
C12 C11 N3 102.67(13)
C8 C12 C13 121.06(15)
C8 C12 C11 110.90(14)
C13 C12 C11 128.02(14)
C12 C13 C20 119.28(14)
C12 C13 C14 134.23(15)
C20 C13 C14 106.47(13)
C15 C14 C19 119.69(14)
C15 C14 C13 134.09(15)
C19 C14 C13 106.16(14)
C16 C15 C14 118.80(16)
C15 C16 C17 121.08(17)
C18 C17 C16 121.66(16)
C17 C18 C19 117.49(17)
N2 C19 C18 129.18(16)
N2 C19 C14 109.53(13)
C18 C19 C14 121.27(16)
N2 C20 C21 130.88(15)
N2 C20 C13 109.35(13)
C21 C20 C13 119.77(14)
N1 C21 C20 129.84(15)
N1 C21 C7 109.69(13)
C20 C21 C7 120.47(15)
F3' C25 F1' 118.0(8)
F3' C25 F2 44.9(10)
F1' C25 F2 123.3(6)
F3' C25 F1 125.4(5)
F1' C25 F1 21.3(8)
F2 C25 F1 112.1(5)
F3' C25 F3 59.8(11)
F1' C25 F3 80.8(7)
F2 C25 F3 104.1(4)
F1 C25 F3 101.4(3)
F3' C25 F2' 98.1(9)
F1' C25 F2' 93.2(7)
F2 C25 F2' 54.3(5)
F1 C25 F2' 72.7(6)
F3 C25 F2' 149.0(4)
F3' C25 C26 118.5(4)
F1' C25 C26 117.3(6)
F2 C25 C26 115.2(3)
F1 C25 C26 116.0(3)
F3 C25 C26 106.2(2)
F2' C25 C26 103.5(4)
O2 C26 O1 130.2(2)
O2 C26 C25 115.05(18)
O1 C26 C25 114.69(18)

loop_
_geom_bond_atom_site_label_1
_geom_bond_atom_site_label_2
_geom_bond_distance
N1 C21 1.370(2)
N1 C1 1.383(2)
N2 C19 1.374(2)
N2 C20 1.3829(19)
N3 C22 1.496(2)
N3 C23 1.501(2)
N3 C9 1.522(2)
N3 C11 1.524(2)
C1 C2 1.383(2)
C1 C6 1.414(2)
C2 C3 1.382(3)
C3 C4 1.394(3)
C4 C5 1.378(3)
C5 C6 1.405(2)
C6 C7 1.441(2)
C7 C8 1.402(2)
C7 C21 1.413(2)
C8 C12 1.378(2)
C8 C9 1.499(2)
C11 C12 1.489(2)
C12 C13 1.399(2)
C13 C20 1.407(2)
C13 C14 1.445(2)
C14 C15 1.391(2)
C14 C19 1.413(2)
C15 C16 1.379(2)
C16 C17 1.391(3)
C17 C18 1.380(3)
C18 C19 1.397(2)
C20 C21 1.396(2)
F1 C25 1.268(4)
F2 C25 1.261(4)
F3 C25 1.404(4)
F1' C25 1.233(8)
F2' C25 1.468(8)
F3' C25 1.209(6)
O1 C26 1.222(2)
O2 C26 1.217(2)
C25 C26 1.534(3)
